data_7150958
loop_
_publ_author_name
'Pattenden, Gerald'
'Rescourio, Gwena\"ella'

_publ_section_title
;
 A new synthetic approach to (+)-lactacystin based on radical
 cyclisation of enantiopure \a-ethynyl substituted serine derivatives
 to 4-methylenepyrrolidinones
;
_journal_issue 18
_journal_name_full 'Organic &amp; Biomolecular Chemistry'
_journal_page_first 3428
_journal_page_last 3438
_journal_paper_doi 10.1039/b806681g
_journal_volume 6
_journal_year 2008
_chemical_absolute_configuration ad
_chemical_formula_moiety 'C13 H20 Cl3 N O2 Si'
_chemical_formula_sum 'C13 H20 Cl3 N O2 Si'
_chemical_formula_weight 356.74
_chemical_name_systematic
;
?
;
_space_group_IT_number 19
_symmetry_cell_setting orthorhombic
_symmetry_space_group_name_Hall 'P 2ac 2ab'
_symmetry_space_group_name_H-M 'P 21 21 21'
_atom_sites_solution_hydrogens geom
_atom_sites_solution_primary direct
_atom_sites_solution_secondary difmap
_audit_creation_method SHELXL97
_cell_angle_alpha 90.00
_cell_angle_beta 90.00
_cell_angle_gamma 90.00
_cell_formula_units_Z 4
_cell_length_a 8.030(2)
_cell_length_b 10.027(2)
_cell_length_c 22.837(5)
_cell_measurement_reflns_used 1366
_cell_measurement_temperature 150(2)
_cell_measurement_theta_max 23.95
_cell_measurement_theta_min 2.7
_cell_volume 1838.8(7)
_computing_cell_refinement 'Bruker SAINT version 6.36a (Bruker, 2000)'
_computing_data_collection 'Bruker SMART version 5.625 (Bruker, 2001)'
_computing_data_reduction 'Bruker SAINT; Bruker SHELXTL (Bruker, 2001)'
_computing_molecular_graphics 'Bruker SHELXTL'
_computing_publication_material 'SHELXL-97; enCIFer (CCDC, 2003); PLATON (Spek, 2003)'
_computing_structure_refinement 'SHELXL-97 (Sheldrick, 1997)'
_computing_structure_solution 'SHELXS-97 (Sheldrick, 1990)'
_diffrn_ambient_temperature 150(2)
_diffrn_measured_fraction_theta_full 0.995
_diffrn_measured_fraction_theta_max 0.995
_diffrn_measurement_device_type 'Bruker SMART APEX CCD area detector'
_diffrn_measurement_method omega
_diffrn_radiation_monochromator graphite
_diffrn_radiation_source 'normal-focus sealed tube'
_diffrn_radiation_type MoK\a
_diffrn_radiation_wavelength 0.71073
_diffrn_reflns_av_R_equivalents 0.061
_diffrn_reflns_av_sigmaI/netI 0.101
_diffrn_reflns_limit_h_max 9
_diffrn_reflns_limit_h_min -9
_diffrn_reflns_limit_k_max 11
_diffrn_reflns_limit_k_min -11
_diffrn_reflns_limit_l_max 27
_diffrn_reflns_limit_l_min -21
_diffrn_reflns_number 9295
_diffrn_reflns_theta_full 25.04
_diffrn_reflns_theta_max 25.04
_diffrn_reflns_theta_min 2.22
_diffrn_standards_decay_% 0
_exptl_absorpt_coefficient_mu 0.564
_exptl_absorpt_correction_T_max 0.889
_exptl_absorpt_correction_T_min 0.785
_exptl_absorpt_correction_type multi-scan
_exptl_absorpt_process_details 'SHELXTL version 6.12; Bruker, 2001)'
_exptl_crystal_colour colourless
_exptl_crystal_density_diffrn 1.289
_exptl_crystal_density_method 'not measured'
_exptl_crystal_description column
_exptl_crystal_F_000 744
_exptl_crystal_size_max 0.16
_exptl_crystal_size_mid 0.07
_exptl_crystal_size_min 0.07
_refine_diff_density_max 0.18
_refine_diff_density_min -0.18
_refine_diff_density_rms 0.04
_refine_ls_abs_structure_details 'Flack H D (1983), Acta Cryst. A39, 876-881'
_refine_ls_abs_structure_Flack 0.01(8)
_refine_ls_extinction_method none
_refine_ls_goodness_of_fit_ref 0.77
_refine_ls_hydrogen_treatment constr
_refine_ls_matrix_type full
_refine_ls_number_parameters 209
_refine_ls_number_reflns 3231
_refine_ls_number_restraints 30
_refine_ls_restrained_S_all 0.80
_refine_ls_R_factor_all 0.0703
_refine_ls_R_factor_gt 0.0373
_refine_ls_shift/su_max 0.001
_refine_ls_shift/su_mean 0.000
_refine_ls_structure_factor_coef Fsqd
_refine_ls_weighting_details 'calc w=1/[\s^2^(Fo^2^)+(0.007P)^2^] where P=(Fo^2^+2Fc^2^)/3'
_refine_ls_weighting_scheme calc
_refine_ls_wR_factor_gt 0.0447
_refine_ls_wR_factor_ref 0.0488
_reflns_number_gt 1948
_reflns_number_total 3231
_reflns_threshold_expression >2sigma(I)
_cod_data_source_file b806681g.txt
_cod_data_source_block ISOXCL
_cod_depositor_comments
;
The following automatic conversions were performed:
'_symmetry_cell_setting' value 'Orthorhombic' changed to 'orthorhombic'
according to '/home/saulius/struct/CIF-dictionaries/cif_core.dic'
dictionary named 'cif_core.dic' version 2.4.1 from 2010-06-29.

Automatic conversion script
Id: cif_fix_enum 1527 2010-12-29 10:47:43Z saulius 
;
_cod_original_cell_volume 1838.8(11)
_cod_database_code 7150958

loop_
_symmetry_equiv_pos_as_xyz
'x, y, z'
'-x+1/2, -y, z+1/2'
'x+1/2, -y+1/2, -z'
'-x, y+1/2, -z+1/2'

loop_
_atom_site_label
_atom_site_type_symbol
_atom_site_fract_x
_atom_site_fract_y
_atom_site_fract_z
_atom_site_U_iso_or_equiv
_atom_site_adp_type
_atom_site_occupancy
_atom_site_symmetry_multiplicity
_atom_site_calc_flag
_atom_site_refinement_flags
_atom_site_disorder_assembly
_atom_site_disorder_group
O1 O 0.1213(3) -0.04550(19) 0.82037(8) 0.0352(6) Uani 1 1 d . . .
C2 C 0.2398(4) -0.0696(3) 0.86074(14) 0.0262(8) Uani 1 1 d . A .
N3 N 0.2036(3) -0.0787(2) 0.91410(11) 0.0263(6) Uani 1 1 d . . .
C4 C 0.0226(4) -0.0497(3) 0.91741(12) 0.0256(7) Uani 1 1 d . . .
C5 C -0.0335(4) -0.0487(3) 0.85310(11) 0.0352(9) Uani 1 1 d . . .
H5A H -0.0972 -0.1282 0.8438 0.042 Uiso 1 1 calc R . .
H5B H -0.1008 0.0293 0.8447 0.042 Uiso 1 1 calc R . .
C6 C 0.4135(4) -0.0815(3) 0.83589(11) 0.0316(8) Uani 1 1 d D . .
C7 C -0.0009(4) 0.0874(2) 0.94666(12) 0.0386(8) Uani 1 1 d . . .
H7A H -0.1186 0.1049 0.9525 0.046 Uiso 1 1 calc R . .
H7B H 0.0534 0.0883 0.9846 0.046 Uiso 1 1 calc R . .
O8 O 0.0694(2) 0.18704(16) 0.91009(8) 0.0412(6) Uani 1 1 d . . .
Si9 Si -0.00389(11) 0.34204(8) 0.90887(4) 0.0354(2) Uani 1 1 d . . .
C10 C 0.1313(4) 0.4304(3) 0.85525(13) 0.0390(9) Uani 1 1 d . . .
C11 C 0.1329(4) 0.3548(3) 0.79661(13) 0.0565(11) Uani 1 1 d . . .
H11A H 0.2014 0.4019 0.7690 0.085 Uiso 1 1 calc R . .
H11B H 0.0214 0.3486 0.7817 0.085 Uiso 1 1 calc R . .
H11C H 0.1768 0.2668 0.8025 0.085 Uiso 1 1 calc R . .
C12 C 0.3124(4) 0.4369(4) 0.87786(15) 0.0602(11) Uani 1 1 d . . .
H12A H 0.3804 0.4832 0.8499 0.090 Uiso 1 1 calc R . .
H12B H 0.3543 0.3481 0.8832 0.090 Uiso 1 1 calc R . .
H12C H 0.3150 0.4835 0.9146 0.090 Uiso 1 1 calc R . .
C13 C 0.0653(5) 0.5729(3) 0.84440(14) 0.0736(13) Uani 1 1 d . . .
H13A H 0.1352 0.6171 0.8164 0.110 Uiso 1 1 calc R . .
H13B H 0.0661 0.6219 0.8805 0.110 Uiso 1 1 calc R . .
H13C H -0.0464 0.5683 0.8296 0.110 Uiso 1 1 calc R . .
C14 C 0.0086(4) 0.4120(3) 0.98382(11) 0.0571(10) Uani 1 1 d . . .
H14A H 0.1225 0.4127 0.9965 0.086 Uiso 1 1 calc R . .
H14B H -0.0563 0.3581 1.0100 0.086 Uiso 1 1 calc R . .
H14C H -0.0341 0.5015 0.9838 0.086 Uiso 1 1 calc R . .
C15 C -0.2243(3) 0.3404(3) 0.88480(14) 0.0568(10) Uani 1 1 d . . .
H15A H -0.2312 0.3050 0.8458 0.085 Uiso 1 1 calc R . .
H15B H -0.2674 0.4297 0.8852 0.085 Uiso 1 1 calc R . .
H15C H -0.2884 0.2857 0.9109 0.085 Uiso 1 1 calc R . .
C16 C -0.0637(4) -0.1483(3) 0.95355(12) 0.0308(8) Uani 1 1 d . . .
C17 C -0.1365(4) -0.2201(3) 0.98428(14) 0.0418(10) Uani 1 1 d . . .
H17 H -0.1947 -0.2776 1.0089 0.050 Uiso 1 1 calc R . .
Cl1 Cl 0.5408(11) -0.1713(6) 0.8833(3) 0.0672(19) Uani 0.50 1 d PD A 1
Cl2 Cl 0.4100(7) -0.1486(4) 0.76585(15) 0.0758(13) Uani 0.50 1 d PD A 1
Cl3 Cl 0.4941(5) 0.0846(3) 0.83252(11) 0.0552(8) Uani 0.50 1 d PD A 1
Cl1' Cl 0.5568(11) -0.1267(6) 0.8895(3) 0.0535(15) Uani 0.50 1 d PD A 2
Cl2' Cl 0.4197(6) -0.2112(3) 0.78173(16) 0.0536(10) Uani 0.50 1 d PD A 2
Cl3' Cl 0.4718(6) 0.0667(3) 0.80157(11) 0.0613(10) Uani 0.50 1 d PD A 2

loop_
_atom_site_aniso_label
_atom_site_aniso_U_11
_atom_site_aniso_U_22
_atom_site_aniso_U_33
_atom_site_aniso_U_23
_atom_site_aniso_U_13
_atom_site_aniso_U_12
O1 0.0275(13) 0.0479(15) 0.0300(13) 0.0045(12) 0.0031(12) -0.0019(12)
C2 0.026(2) 0.0216(17) 0.031(2) 0.0009(17) -0.0070(17) -0.0015(18)
N3 0.0254(16) 0.0281(14) 0.0255(16) 0.0010(15) -0.0010(13) 0.0003(13)
C4 0.0189(19) 0.0314(17) 0.0266(18) -0.0004(15) 0.0035(16) -0.0003(16)
C5 0.029(2) 0.042(2) 0.035(2) 0.0081(16) -0.0009(17) 0.0019(19)
C6 0.031(2) 0.0325(18) 0.0314(19) -0.0018(16) 0.0043(16) -0.0016(18)
C7 0.040(2) 0.0342(17) 0.0422(19) -0.0010(16) 0.0152(18) 0.001(2)
O8 0.0470(15) 0.0219(11) 0.0548(14) 0.0068(11) 0.0177(14) 0.0057(11)
Si9 0.0350(6) 0.0305(4) 0.0405(5) 0.0002(5) 0.0005(5) 0.0034(6)
C10 0.043(2) 0.0287(19) 0.045(2) 0.0059(18) 0.0023(18) 0.002(2)
C11 0.063(3) 0.061(2) 0.046(2) 0.016(2) 0.0031(19) 0.008(2)
C12 0.044(2) 0.063(2) 0.074(3) 0.003(2) 0.000(2) -0.014(2)
C13 0.086(4) 0.037(2) 0.098(3) 0.019(2) 0.014(3) 0.015(3)
C14 0.067(3) 0.0517(19) 0.052(2) -0.0027(19) -0.008(2) 0.009(3)
C15 0.045(2) 0.067(2) 0.058(2) 0.006(2) -0.004(2) -0.006(2)
C16 0.025(2) 0.0324(19) 0.035(2) 0.0008(18) 0.0033(16) 0.0039(19)
C17 0.035(2) 0.044(2) 0.046(2) 0.009(2) 0.0054(18) 0.0054(19)
Cl1 0.037(3) 0.071(3) 0.094(4) 0.038(3) 0.014(2) 0.022(3)
Cl2 0.0523(17) 0.124(3) 0.051(2) -0.038(2) 0.0130(17) 0.004(3)
Cl3 0.0437(16) 0.0395(13) 0.082(2) 0.0072(16) 0.022(2) -0.0105(13)
Cl1' 0.0269(17) 0.093(4) 0.0402(17) 0.000(2) 0.0029(14) 0.009(3)
Cl2' 0.0498(18) 0.061(2) 0.0501(19) -0.0227(15) 0.0149(16) -0.0065(19)
Cl3' 0.057(2) 0.0405(14) 0.086(2) 0.0141(18) 0.029(2) -0.0045(14)

loop_
_atom_type_symbol
_atom_type_description
_atom_type_scat_dispersion_real
_atom_type_scat_dispersion_imag
_atom_type_scat_source
C C 0.0033 0.0016 'International Tables Vol C Tables 4.2.6.8 and 6.1.1.4'
H H 0.0000 0.0000 'International Tables Vol C Tables 4.2.6.8 and 6.1.1.4'
N N 0.0061 0.0033 'International Tables Vol C Tables 4.2.6.8 and 6.1.1.4'
O O 0.0106 0.0060 'International Tables Vol C Tables 4.2.6.8 and 6.1.1.4'
Si Si 0.0817 0.0704 'International Tables Vol C Tables 4.2.6.8 and 6.1.1.4'
Cl Cl 0.1484 0.1585 'International Tables Vol C Tables 4.2.6.8 and 6.1.1.4'

loop_
_geom_angle_atom_site_label_1
_geom_angle_atom_site_label_2
_geom_angle_atom_site_label_3
_geom_angle
_geom_angle_site_symmetry_1
_geom_angle_site_symmetry_3
_geom_angle_publ_flag
C2 O1 C5 104.4(2) . . ?
N3 C2 O1 120.9(3) . . ?
N3 C2 C6 124.9(3) . . ?
O1 C2 C6 114.2(3) . . ?
C2 N3 C4 105.2(2) . . ?
C16 C4 N3 111.1(2) . . ?
C16 C4 C5 113.9(3) . . ?
N3 C4 C5 103.9(2) . . ?
C16 C4 C7 107.5(2) . . ?
N3 C4 C7 108.5(2) . . ?
C5 C4 C7 111.9(2) . . ?
O1 C5 C4 104.0(2) . . ?
O1 C5 H5A 111.0 . . ?
C4 C5 H5A 111.0 . . ?
O1 C5 H5B 111.0 . . ?
C4 C5 H5B 111.0 . . ?
H5A C5 H5B 109.0 . . ?
C2 C6 Cl1 110.5(4) . . ?
C2 C6 Cl2 111.2(3) . . ?
C2 C6 Cl3 106.1(2) . . ?
C2 C6 Cl1' 111.5(4) . . ?
C2 C6 Cl2' 110.0(3) . . ?
C2 C6 Cl3' 110.4(3) . . ?
Cl1 C6 Cl2 112.5(3) . . ?
Cl1 C6 Cl3 107.2(3) . . ?
Cl2 C6 Cl3 109.1(2) . . ?
Cl1' C6 Cl2' 106.1(3) . . ?
Cl1' C6 Cl3' 111.2(3) . . ?
Cl2' C6 Cl3' 107.45(19) . . ?
O8 C7 C4 108.9(2) . . ?
O8 C7 H7A 109.9 . . ?
C4 C7 H7A 109.9 . . ?
O8 C7 H7B 109.9 . . ?
C4 C7 H7B 109.9 . . ?
H7A C7 H7B 108.3 . . ?
C7 O8 Si9 121.83(17) . . ?
O8 Si9 C14 108.63(12) . . ?
O8 Si9 C15 109.56(14) . . ?
C14 Si9 C15 109.21(15) . . ?
O8 Si9 C10 104.47(13) . . ?
C14 Si9 C10 113.33(15) . . ?
C15 Si9 C10 111.48(15) . . ?
C11 C10 C13 108.6(3) . . ?
C11 C10 C12 107.7(3) . . ?
C13 C10 C12 109.8(3) . . ?
C11 C10 Si9 110.0(2) . . ?
C13 C10 Si9 110.2(2) . . ?
C12 C10 Si9 110.5(2) . . ?
C10 C11 H11A 109.5 . . ?
C10 C11 H11B 109.5 . . ?
H11A C11 H11B 109.5 . . ?
C10 C11 H11C 109.5 . . ?
H11A C11 H11C 109.5 . . ?
H11B C11 H11C 109.5 . . ?
C10 C12 H12A 109.5 . . ?
C10 C12 H12B 109.5 . . ?
H12A C12 H12B 109.5 . . ?
C10 C12 H12C 109.5 . . ?
H12A C12 H12C 109.5 . . ?
H12B C12 H12C 109.5 . . ?
C10 C13 H13A 109.5 . . ?
C10 C13 H13B 109.5 . . ?
H13A C13 H13B 109.5 . . ?
C10 C13 H13C 109.5 . . ?
H13A C13 H13C 109.5 . . ?
H13B C13 H13C 109.5 . . ?
Si9 C14 H14A 109.5 . . ?
Si9 C14 H14B 109.5 . . ?
H14A C14 H14B 109.5 . . ?
Si9 C14 H14C 109.5 . . ?
H14A C14 H14C 109.5 . . ?
H14B C14 H14C 109.5 . . ?
Si9 C15 H15A 109.5 . . ?
Si9 C15 H15B 109.5 . . ?
H15A C15 H15B 109.5 . . ?
Si9 C15 H15C 109.5 . . ?
H15A C15 H15C 109.5 . . ?
H15B C15 H15C 109.5 . . ?
C17 C16 C4 175.7(3) . . ?
C16 C17 H17 180.0 . . ?

loop_
_geom_bond_atom_site_label_1
_geom_bond_atom_site_label_2
_geom_bond_distance
_geom_bond_site_symmetry_2
_geom_bond_publ_flag
O1 C2 1.347(3) . ?
O1 C5 1.451(3) . ?
C2 N3 1.256(3) . ?
C2 C6 1.511(4) . ?
N3 C4 1.484(3) . ?
C4 C16 1.463(4) . ?
C4 C5 1.536(3) . ?
C4 C7 1.540(3) . ?
C5 H5A 0.9700 . ?
C5 H5B 0.9700 . ?
C6 Cl1 1.740(5) . ?
C6 Cl2 1.735(4) . ?
C6 Cl3 1.789(4) . ?
C6 Cl1' 1.740(5) . ?
C6 Cl2' 1.795(4) . ?
C6 Cl3' 1.744(4) . ?
C7 O8 1.419(3) . ?
C7 H7A 0.9700 . ?
C7 H7B 0.9700 . ?
O8 Si9 1.6621(18) . ?
Si9 C14 1.853(3) . ?
Si9 C15 1.853(3) . ?
Si9 C10 1.861(3) . ?
C10 C11 1.539(4) . ?
C10 C13 1.544(4) . ?
C10 C12 1.544(4) . ?
C11 H11A 0.9600 . ?
C11 H11B 0.9600 . ?
C11 H11C 0.9600 . ?
C12 H12A 0.9600 . ?
C12 H12B 0.9600 . ?
C12 H12C 0.9600 . ?
C13 H13A 0.9600 . ?
C13 H13B 0.9600 . ?
C13 H13C 0.9600 . ?
C14 H14A 0.9600 . ?
C14 H14B 0.9600 . ?
C14 H14C 0.9600 . ?
C15 H15A 0.9600 . ?
C15 H15B 0.9600 . ?
C15 H15C 0.9600 . ?
C16 C17 1.163(4) . ?
C17 H17 0.9300 . ?

loop_
_geom_torsion_atom_site_label_1
_geom_torsion_atom_site_label_2
_geom_torsion_atom_site_label_3
_geom_torsion_atom_site_label_4
_geom_torsion
_geom_torsion_site_symmetry_1
_geom_torsion_site_symmetry_2
_geom_torsion_site_symmetry_3
_geom_torsion_site_symmetry_4
_geom_torsion_publ_flag
C5 O1 C2 N3 -5.3(4) . . . . ?
C5 O1 C2 C6 175.6(3) . . . . ?
O1 C2 N3 C4 -3.4(4) . . . . ?
C6 C2 N3 C4 175.6(3) . . . . ?
C2 N3 C4 C16 132.8(3) . . . . ?
C2 N3 C4 C5 10.0(3) . . . . ?
C2 N3 C4 C7 -109.2(3) . . . . ?
C2 O1 C5 C4 11.0(3) . . . . ?
C16 C4 C5 O1 -133.8(2) . . . . ?
N3 C4 C5 O1 -12.8(3) . . . . ?
C7 C4 C5 O1 104.0(3) . . . . ?
N3 C2 C6 Cl2 149.0(3) . . . . ?
O1 C2 C6 Cl2 -32.0(3) . . . . ?
N3 C2 C6 Cl1 23.3(5) . . . . ?
O1 C2 C6 Cl1 -157.7(3) . . . . ?
N3 C2 C6 Cl1' 6.1(5) . . . . ?
O1 C2 C6 Cl1' -174.8(3) . . . . ?
N3 C2 C6 Cl3' -118.0(3) . . . . ?
O1 C2 C6 Cl3' 61.1(3) . . . . ?
N3 C2 C6 Cl3 -92.6(4) . . . . ?
O1 C2 C6 Cl3 86.5(3) . . . . ?
N3 C2 C6 Cl2' 123.6(3) . . . . ?
O1 C2 C6 Cl2' -57.4(3) . . . . ?
C16 C4 C7 O8 -175.1(2) . . . . ?
N3 C4 C7 O8 64.6(3) . . . . ?
C5 C4 C7 O8 -49.4(3) . . . . ?
C4 C7 O8 Si9 150.5(2) . . . . ?
C7 O8 Si9 C14 58.2(2) . . . . ?
C7 O8 Si9 C15 -61.0(2) . . . . ?
C7 O8 Si9 C10 179.4(2) . . . . ?
O8 Si9 C10 C11 54.0(2) . . . . ?
C14 Si9 C10 C11 172.1(2) . . . . ?
C15 Si9 C10 C11 -64.2(3) . . . . ?
O8 Si9 C10 C13 173.8(2) . . . . ?
C14 Si9 C10 C13 -68.2(3) . . . . ?
C15 Si9 C10 C13 55.5(3) . . . . ?
O8 Si9 C10 C12 -64.8(3) . . . . ?
C14 Si9 C10 C12 53.3(3) . . . . ?
C15 Si9 C10 C12 177.0(2) . . . . ?
